data_1520980
loop_
_publ_author_name
'Escamilla, R.'
'Marquina, V.'
'Gomez, R.'
'Akachi, T.'
'Ridaura, R.'
'Marquina, M.L.'
'Jimenez, M.'

_publ_section_title
;
 Estudio de la estructura cristalina para el sistema (Y1-x Cax) Ba2 (Cu1-x
 Fex)4 Od con z=0.1 y x=0.0125
;
_journal_name_full 'Revista Mexicana de Fisico'
_journal_page_first 64
_journal_page_last 65
_journal_volume 45
_journal_year 1999
_chemical_formula_sum 'Ba1.962 Ca0.121 Cu3.937 Fe0.048 O8.429 Y0.938'
_chemical_name_systematic
;
(Y0.938 Ca0.073) (Ba1.962 Ca0.048) Cu1.988 (Cu1.949 Fe0.048) O8.429
;
_space_group_IT_number 65
_symmetry_space_group_name_Hall '-A 2 2'
_symmetry_space_group_name_H-M 'A m m m'
_cell_angle_alpha 90
_cell_angle_beta 90
_cell_angle_gamma 90
_cell_formula_units_Z 2
_cell_length_a 3.8461
_cell_length_b 3.8727
_cell_length_c 27.2278
_cell_volume 405.552
_citation_journal_id_ASTM RMXFAT
_cod_data_source_file Escamilla_RMXFAT_1999_737.cif
_cod_data_source_block Ba1.962Ca0.121Cu3.937Fe0.048O8.429Y0.938
_cod_original_cell_volume 405.5524
_cod_original_sg_symbol_Hall '-C 2 2 (z,x,y)'
_cod_database_code 1520980

loop_
_symmetry_equiv_pos_as_xyz
x,y,z
x,-y,-z
-x,y,-z
-x,-y,z
-x,-y,-z
-x,y,z
x,-y,z
x,y,-z
x,y+1/2,z+1/2
x,-y+1/2,-z+1/2
-x,y+1/2,-z+1/2
-x,-y+1/2,z+1/2
-x,-y+1/2,-z+1/2
-x,y+1/2,z+1/2
x,-y+1/2,z+1/2
x,y+1/2,-z+1/2

loop_
_atom_site_label
_atom_site_type_symbol
_atom_site_fract_x
_atom_site_fract_y
_atom_site_fract_z
_atom_site_occupancy
_atom_site_U_iso_or_equiv
Ca2 Ca+2 0.5 0.5 0 0.073 0.0
Y1 Y+3 0.5 0.5 0 0.938 0.0
Cu2 Cu+2 0 0 0.0642 0.994 0.0
O1 O-2 0 0 0.2189 0.9615 0.0
O5 O-2 0.5 0 0.2131 0.297 0.0
Ba1 Ba+2 0.5 0.5 0.1351 0.981 0.0
Ca1 Ca+2 0.5 0.5 0.1351 0.024 0.0
O3 O-2 0 0.5 0.0474 0.956 0.0
O2 O-2 0.5 0 0.0588 1 0.0
Fe1 Fe+3 0 0 0.212 0.024 0.0
O4 O-2 0 0.5 0.1391 1 0.0
Cu1 Cu+2 0 0 0.212 0.9745 0.0
